data_7114202
loop_
_publ_author_name
'Aime, Silvio'
'Barge, Alessandro'
'Batsanov, Andrei S.'
'Botta, Mauro'
'Castelli, Daniela Delli'
'Fedeli, Franco'
'Mortillaro, Armando'
'Parker, David'
'Puschmann, Horst'

_publ_section_title
;
 Controlling the variation of axial water exchange rates in macrocyclic
 lanthanide(iii) complexesElectronic supplementary information (ESI)
 available: experimental section. See
 http://www.rsc.org/suppdata/cc/b2/b202862j/
;
_journal_issue 10
_journal_name_full 'Chemical Communications'
_journal_page_first 1120
_journal_paper_doi 10.1039/b202862j
_journal_year 2002
_chemical_absolute_configuration ad
_chemical_formula_moiety 'C48 H66 Ce N8 O5 3+,3(C F3 O3 S 1-),C2 H6 O,1.5(H2 O)'
_chemical_formula_sum 'C53 H75 Ce F9 N8 O16.5 S3'
_chemical_formula_weight 1495.51
_chemical_name_systematic
; 
? 
;
_space_group_IT_number 5
_symmetry_cell_setting monoclinic
_symmetry_space_group_name_Hall 'I 2y'
_symmetry_space_group_name_H-M 'I 1 2 1'
_atom_sites_solution_hydrogens geom
_atom_sites_solution_primary direct
_atom_sites_solution_secondary difmap
_audit_creation_method SHELXL-97
_cell_angle_alpha 90.00
_cell_angle_beta 93.46(1)
_cell_angle_gamma 90.00
_cell_formula_units_Z 8
_cell_length_a 32.176(8)
_cell_length_b 12.754(3)
_cell_length_c 33.047(8)
_cell_measurement_reflns_used 7477
_cell_measurement_temperature 120(2)
_cell_measurement_theta_max 28.5
_cell_measurement_theta_min 2.4
_cell_volume 13537(6)
_computing_cell_refinement 'SMART version 5.060 (Bruker, 1999)'
_computing_data_collection 'SMART version 5.060 (Bruker, 1999)'
_computing_data_reduction 'SAINT version 6.02A (Bruker, 2001)'
_computing_molecular_graphics 'SHELXTL version 5.10 (Bruker, 1997)'
_computing_publication_material 'SHELXTL version 5.10 (Bruker, 1997)'
_computing_structure_refinement 'SHELXL-97 (Sheldrick, 1997)'
_computing_structure_solution 'SHELXS-97 (Sheldrick, 1990)'
_diffrn_ambient_temperature 120(2)
_diffrn_detector_area_resol_mean 8
_diffrn_measured_fraction_theta_full 0.998
_diffrn_measured_fraction_theta_max 0.998
_diffrn_measurement_device_type 'SMART 1K CCD area detector'
_diffrn_measurement_method '\w scans'
_diffrn_radiation_monochromator graphite
_diffrn_radiation_source 'fine-focus sealed tube'
_diffrn_radiation_type MoK\a
_diffrn_radiation_wavelength 0.71073
_diffrn_reflns_av_R_equivalents 0.0849
_diffrn_reflns_av_sigmaI/netI 0.0755
_diffrn_reflns_limit_h_max 43
_diffrn_reflns_limit_h_min -43
_diffrn_reflns_limit_k_max 17
_diffrn_reflns_limit_k_min -16
_diffrn_reflns_limit_l_max 44
_diffrn_reflns_limit_l_min -44
_diffrn_reflns_number 88619
_diffrn_reflns_theta_full 28.54
_diffrn_reflns_theta_max 28.54
_diffrn_reflns_theta_min 1.71
_diffrn_standards_decay_% 0
_exptl_absorpt_coefficient_mu 0.857
_exptl_absorpt_correction_type none
_exptl_crystal_colour colourless
_exptl_crystal_density_diffrn 1.468
_exptl_crystal_density_method 'not measured'
_exptl_crystal_description block
_exptl_crystal_F_000 6144
_exptl_crystal_size_max 0.4
_exptl_crystal_size_mid 0.2
_exptl_crystal_size_min 0.15
_refine_diff_density_max 2.502
_refine_diff_density_min -3.119
_refine_diff_density_rms 0.162
_refine_ls_abs_structure_details 'Flack H D (1983), Acta Cryst. A39, 876-881'
_refine_ls_abs_structure_Flack 0.036(12)
_refine_ls_extinction_method none
_refine_ls_goodness_of_fit_ref 1.469
_refine_ls_hydrogen_treatment constr
_refine_ls_matrix_type full
_refine_ls_number_parameters 1594
_refine_ls_number_reflns 32385
_refine_ls_number_restraints 1
_refine_ls_restrained_S_all 1.469
_refine_ls_R_factor_all 0.0944
_refine_ls_R_factor_gt 0.0796
_refine_ls_shift/su_max 0.239
_refine_ls_shift/su_mean 0.004
_refine_ls_structure_factor_coef Fsqd
_refine_ls_weighting_details 'calc w=1/[\s^2^(Fo^2^)+(0.0870P)^2^+0.0000P] where P=(Fo^2^+2Fc^2^)/3'
_refine_ls_weighting_scheme calc
_refine_ls_wR_factor_gt 0.1889
_refine_ls_wR_factor_ref 0.1976
_reflns_Friedel_coverage 0.916
_reflns_number_gt 27723
_reflns_number_total 32385
_reflns_threshold_expression I>2\s(I)
_cod_data_source_file b202862j.txt
_cod_data_source_block 9a
_cod_original_sg_symbol_H-M I2
_cod_original_formula_sum 'C53 H75 Ce F9 N8 O16.50 S3'
_cod_database_code 7114202

loop_
_symmetry_equiv_pos_as_xyz
'x, y, z'
'-x, y, -z'
'x+1/2, y+1/2, z+1/2'
'-x+1/2, y+1/2, -z+1/2'

loop_
_atom_site_label
_atom_site_type_symbol
_atom_site_fract_x
_atom_site_fract_y
_atom_site_fract_z
_atom_site_U_iso_or_equiv
_atom_site_adp_type
_atom_site_occupancy
_atom_site_symmetry_multiplicity
_atom_site_calc_flag
_atom_site_refinement_flags
_atom_site_disorder_assembly
_atom_site_disorder_group
Ce1A Ce 0.505310(11) 0.37375(3) 0.304991(10) 0.01956(8) Uani 1 1 d . . .
O1A O 0.54340(17) 0.2417(4) 0.34577(14) 0.0283(11) Uani 1 1 d . . .
O2A O 0.44560(16) 0.3367(4) 0.34650(14) 0.0257(10) Uani 1 1 d . . .
O3A O 0.47761(16) 0.5493(4) 0.29979(15) 0.0257(11) Uani 1 1 d . . .
O4A O 0.57406(17) 0.4550(4) 0.29660(15) 0.0291(11) Uani 1 1 d . . .
O5A O 0.52674(19) 0.4596(4) 0.37067(16) 0.0349(13) Uani 1 1 d . . .
H01A H 0.5469 0.4387 0.3859 0.052 Uiso 1 1 d R . .
H02A H 0.5263 0.5242 0.3754 0.052 Uiso 1 1 d R . .
N1A N 0.54968(19) 0.2290(5) 0.26184(19) 0.0268(13) Uani 1 1 d . . .
N2A N 0.46396(19) 0.1874(5) 0.28828(18) 0.0235(12) Uani 1 1 d . . .
N3A N 0.43392(18) 0.3967(4) 0.25475(17) 0.0222(12) Uani 1 1 d . . .
N4A N 0.51978(17) 0.4400(5) 0.22726(17) 0.0222(12) Uani 1 1 d . . .
N11A N 0.5868(2) 0.1077(5) 0.3579(2) 0.0331(14) Uani 1 1 d . . .
H11A H 0.6032 0.0597 0.3483 0.040 Uiso 1 1 d R . .
N21A N 0.3936(2) 0.2341(5) 0.36786(19) 0.0279(13) Uani 1 1 d . . .
H21A H 0.3807 0.1734 0.3656 0.034 Uiso 1 1 d R . .
N31A N 0.4304(2) 0.6732(5) 0.2812(2) 0.0293(14) Uani 1 1 d . . .
H31A H 0.4059 0.6880 0.2693 0.035 Uiso 1 1 d R . .
N41A N 0.62169(19) 0.5389(5) 0.26048(18) 0.0283(13) Uani 1 1 d . . .
H41A H 0.6276 0.5650 0.2369 0.034 Uiso 1 1 d R . .
C1A C 0.5230(2) 0.1427(6) 0.2465(2) 0.0296(15) Uani 1 1 d . . .
H11 H 0.5409 0.0840 0.2385 0.035 Uiso 1 1 d R . .
H12 H 0.5067 0.1669 0.2218 0.035 Uiso 1 1 d R . .
C2A C 0.4929(2) 0.1014(5) 0.2767(2) 0.0248(14) Uani 1 1 d . . .
H21 H 0.5090 0.0757 0.3013 0.030 Uiso 1 1 d R . .
H22 H 0.4766 0.0420 0.2648 0.030 Uiso 1 1 d R . .
C3A C 0.4303(2) 0.2005(7) 0.2554(2) 0.0306(16) Uani 1 1 d . . .
H31 H 0.4424 0.1951 0.2287 0.037 Uiso 1 1 d R . .
H32 H 0.4102 0.1422 0.2574 0.037 Uiso 1 1 d R . .
C4A C 0.4071(2) 0.3007(7) 0.2573(2) 0.0305(16) Uani 1 1 d . . .
H41 H 0.3928 0.3033 0.2830 0.037 Uiso 1 1 d R . .
H42 H 0.3854 0.3029 0.2347 0.037 Uiso 1 1 d R . .
C5A C 0.4433(2) 0.4121(6) 0.2115(2) 0.0260(15) Uani 1 1 d . . .
H51 H 0.4186 0.4432 0.1967 0.031 Uiso 1 1 d R . .
H52 H 0.4484 0.3426 0.1994 0.031 Uiso 1 1 d R . .
C6A C 0.4809(2) 0.4797(6) 0.20638(19) 0.0241(14) Uani 1 1 d . . .
H61 H 0.4852 0.4866 0.1771 0.029 Uiso 1 1 d R . .
H62 H 0.4748 0.5505 0.2168 0.029 Uiso 1 1 d R . .
C7A C 0.5362(2) 0.3523(6) 0.2037(2) 0.0269(16) Uani 1 1 d . . .
H71 H 0.5491 0.3811 0.1797 0.032 Uiso 1 1 d R . .
H72 H 0.5126 0.3074 0.1940 0.032 Uiso 1 1 d R . .
C8A C 0.5673(2) 0.2811(7) 0.2275(2) 0.0293(16) Uani 1 1 d . . .
H81 H 0.5784 0.2280 0.2091 0.035 Uiso 1 1 d R . .
H82 H 0.5908 0.3256 0.2378 0.035 Uiso 1 1 d R . .
C10A C 0.5840(2) 0.1900(7) 0.2903(2) 0.0310(16) Uani 1 1 d . . .
H101 H 0.6079 0.2387 0.2904 0.037 Uiso 1 1 d R . .
H102 H 0.5933 0.1208 0.2809 0.037 Uiso 1 1 d R . .
C11A C 0.5701(2) 0.1797(6) 0.3334(2) 0.0265(15) Uani 1 1 d . . .
C12A C 0.5797(3) 0.1079(7) 0.4013(3) 0.042(2) Uani 1 1 d . . .
H12A H 0.5843 0.1808 0.4118 0.051 Uiso 1 1 calc R . .
C13A C 0.6111(3) 0.0363(10) 0.4233(3) 0.051(3) Uani 1 1 d . . .
H131 H 0.6394 0.0592 0.4180 0.077 Uiso 1 1 calc R . .
H132 H 0.6069 -0.0358 0.4137 0.077 Uiso 1 1 calc R . .
H133 H 0.6075 0.0391 0.4525 0.077 Uiso 1 1 calc R . .
C14A C 0.5362(3) 0.0767(7) 0.4085(2) 0.0363(18) Uani 1 1 d . . .
C15A C 0.5189(3) -0.0155(9) 0.3949(3) 0.049(2) Uani 1 1 d . . .
H15A H 0.5353 -0.0612 0.3798 0.058 Uiso 1 1 d R . .
C16A C 0.4790(4) -0.0449(12) 0.4028(3) 0.069(4) Uani 1 1 d . . .
H16A H 0.4672 -0.1088 0.3928 0.082 Uiso 1 1 d R . .
C17A C 0.4554(4) 0.0196(17) 0.4249(4) 0.081(5) Uani 1 1 d . . .
H17A H 0.4282 0.0000 0.4317 0.097 Uiso 1 1 d R . .
C18A C 0.4695(5) 0.112(2) 0.4391(4) 0.103(7) Uani 1 1 d . . .
H18A H 0.4526 0.1591 0.4531 0.124 Uiso 1 1 d R . .
C19A C 0.5109(4) 0.1399(14) 0.4315(3) 0.074(4) Uani 1 1 d . . .
H19A H 0.5226 0.2033 0.4422 0.088 Uiso 1 1 d R . .
C20A C 0.4446(2) 0.1550(5) 0.3263(2) 0.0234(14) Uani 1 1 d . . .
H201 H 0.4659 0.1205 0.3446 0.028 Uiso 1 1 d R . .
H202 H 0.4219 0.1040 0.3200 0.028 Uiso 1 1 d R . .
C21A C 0.4276(2) 0.2501(6) 0.3477(2) 0.0252(15) Uani 1 1 d . . .
C22A C 0.3772(3) 0.3155(6) 0.3948(2) 0.0324(17) Uani 1 1 d . . .
H22A H 0.4010 0.3450 0.4121 0.039 Uiso 1 1 d R . .
C23A C 0.3477(3) 0.2623(8) 0.4220(3) 0.050(3) Uani 1 1 d . . .
H231 H 0.3622 0.2057 0.4370 0.075 Uiso 1 1 calc R . .
H232 H 0.3241 0.2331 0.4055 0.075 Uiso 1 1 calc R . .
H233 H 0.3374 0.3135 0.4411 0.075 Uiso 1 1 calc R . .
C24A C 0.3574(3) 0.4025(6) 0.3696(2) 0.0312(17) Uani 1 1 d . . .
C25A C 0.3252(3) 0.3879(8) 0.3400(3) 0.042(2) Uani 1 1 d . . .
H25A H 0.3155 0.3187 0.3346 0.050 Uiso 1 1 d R . .
C26A C 0.3066(3) 0.4700(9) 0.3184(3) 0.051(2) Uani 1 1 d . . .
H26A H 0.2846 0.4572 0.2986 0.061 Uiso 1 1 d R . .
C27A C 0.3196(3) 0.5701(9) 0.3248(3) 0.056(3) Uani 1 1 d . . .
H27A H 0.3073 0.6260 0.3094 0.068 Uiso 1 1 d R . .
C28A C 0.3515(3) 0.5924(8) 0.3548(3) 0.045(2) Uani 1 1 d . . .
H28A H 0.3599 0.6627 0.3602 0.054 Uiso 1 1 d R . .
C29A C 0.3710(3) 0.5063(7) 0.3767(3) 0.0371(18) Uani 1 1 d . . .
H29A H 0.3935 0.5202 0.3958 0.045 Uiso 1 1 d R . .
C30A C 0.4118(2) 0.4890(6) 0.2697(2) 0.0271(15) Uani 1 1 d . . .
H301 H 0.3947 0.4683 0.2923 0.032 Uiso 1 1 d R . .
H302 H 0.3929 0.5169 0.2475 0.032 Uiso 1 1 d R . .
C31A C 0.4429(2) 0.5751(6) 0.2838(2) 0.0240(14) Uani 1 1 d . . .
C32A C 0.4567(3) 0.7578(6) 0.2969(2) 0.0353(18) Uani 1 1 d . . .
H32A H 0.4696 0.7348 0.3237 0.042 Uiso 1 1 d R . .
C33A C 0.4296(3) 0.8543(7) 0.3045(3) 0.043(2) Uani 1 1 d . . .
H331 H 0.4083 0.8358 0.3232 0.064 Uiso 1 1 d R . .
H332 H 0.4162 0.8782 0.2787 0.064 Uiso 1 1 d R . .
H333 H 0.4472 0.9107 0.3163 0.064 Uiso 1 1 d R . .
C34A C 0.4916(3) 0.7825(6) 0.2696(3) 0.0350(18) Uani 1 1 d . . .
C35A C 0.4829(3) 0.7931(8) 0.2277(3) 0.048(2) Uani 1 1 d . . .
H35A H 0.4557 0.7830 0.2156 0.057 Uiso 1 1 d R . .
C36A C 0.5177(5) 0.8207(9) 0.2042(3) 0.065(3) Uani 1 1 d . . .
H36A H 0.5138 0.8271 0.1756 0.078 Uiso 1 1 d R . .
C37A C 0.5574(4) 0.8288(12) 0.2234(6) 0.085(5) Uani 1 1 d . . .
H37A H 0.5796 0.8470 0.2070 0.102 Uiso 1 1 d R . .
C38A C 0.5638(3) 0.8229(11) 0.2608(5) 0.070(4) Uani 1 1 d . . .
H38A H 0.5911 0.8341 0.2726 0.084 Uiso 1 1 d R . .
C39A C 0.5329(3) 0.7977(8) 0.2863(4) 0.051(3) Uani 1 1 d . . .
H39A H 0.5383 0.7892 0.3146 0.061 Uiso 1 1 d R . .
C40A C 0.5503(2) 0.5271(6) 0.2314(2) 0.0270(15) Uani 1 1 d . . .
H401 H 0.5361 0.5939 0.2369 0.032 Uiso 1 1 d R . .
H402 H 0.5640 0.5349 0.2055 0.032 Uiso 1 1 d R . .
C41A C 0.5836(2) 0.5051(6) 0.2648(2) 0.0249(15) Uani 1 1 d . . .
C42A C 0.6549(2) 0.5373(6) 0.2939(2) 0.0310(16) Uani 1 1 d . . .
H42A H 0.6448 0.5764 0.3176 0.037 Uiso 1 1 calc R . .
C43A C 0.6935(3) 0.5929(7) 0.2794(3) 0.044(2) Uani 1 1 d . . .
H431 H 0.6862 0.6648 0.2714 0.066 Uiso 1 1 calc R . .
H432 H 0.7037 0.5551 0.2562 0.066 Uiso 1 1 calc R . .
H433 H 0.7153 0.5942 0.3015 0.066 Uiso 1 1 calc R . .
C44A C 0.6653(2) 0.4260(6) 0.3069(2) 0.0268(15) Uani 1 1 d . . .
C45A C 0.6814(3) 0.3541(8) 0.2806(3) 0.042(2) Uani 1 1 d . . .
H45A H 0.6841 0.3725 0.2530 0.051 Uiso 1 1 d R . .
C46A C 0.6929(3) 0.2523(7) 0.2937(3) 0.0390(19) Uani 1 1 d . . .
H46A H 0.7056 0.2056 0.2757 0.047 Uiso 1 1 d R . .
C47A C 0.6873(3) 0.2228(8) 0.3332(3) 0.041(2) Uani 1 1 d . . .
H47A H 0.6946 0.1539 0.3419 0.050 Uiso 1 1 d R . .
C48A C 0.6709(3) 0.2933(7) 0.3597(2) 0.0379(19) Uani 1 1 d . . .
H48A H 0.6668 0.2735 0.3869 0.046 Uiso 1 1 d R . .
C49A C 0.6598(2) 0.3938(6) 0.3471(2) 0.0288(17) Uani 1 1 d . . .
H49A H 0.6485 0.4423 0.3653 0.035 Uiso 1 1 d R . .
Ce1B Ce 0.192024(12) 0.62667(3) 0.494038(11) 0.02737(10) Uani 1 1 d . . .
O1B O 0.18536(18) 0.7230(5) 0.55678(17) 0.0357(13) Uani 1 1 d . . .
O2B O 0.14250(18) 0.5010(5) 0.51873(17) 0.0367(14) Uani 1 1 d . . .
O3B O 0.16227(18) 0.5773(4) 0.42753(15) 0.0310(12) Uani 1 1 d . . .
O4B O 0.20602(19) 0.7954(5) 0.46525(17) 0.0365(13) Uani 1 1 d . . .
O5B O 0.1226(2) 0.7125(6) 0.4854(2) 0.0499(17) Uani 1 1 d . . .
H01B H 0.1069 0.7059 0.4690 0.075 Uiso 1 1 d R . .
H02B H 0.1188 0.7641 0.4882 0.075 Uiso 1 1 d R . .
N1B N 0.2658(2) 0.6993(7) 0.5317(3) 0.049(2) Uani 1 1 d . . .
N2B N 0.2223(2) 0.4982(6) 0.5551(2) 0.0395(17) Uani 1 1 d . . .
N3B N 0.2155(2) 0.4323(6) 0.4670(2) 0.0314(14) Uani 1 1 d . . .
N4B N 0.2580(2) 0.6340(7) 0.4437(2) 0.0402(17) Uani 1 1 d . . .
N11B N 0.2060(2) 0.8289(6) 0.6077(2) 0.0395(17) Uani 1 1 d . . .
H11B H 0.2258 0.8695 0.6185 0.047 Uiso 1 1 d R . .
N21B N 0.1183(3) 0.3909(8) 0.5649(2) 0.057(2) Uani 1 1 d . . .
H21B H 0.1227 0.3569 0.5879 0.068 Uiso 1 1 d R . .
N31B N 0.1467(2) 0.4632(6) 0.3772(2) 0.0359(16) Uani 1 1 d . . .
H31B H 0.1515 0.4020 0.3661 0.043 Uiso 1 1 d R . .
N41B N 0.2336(3) 0.9086(6) 0.4229(2) 0.0388(17) Uani 1 1 d . . .
H41B H 0.2505 0.9200 0.4034 0.047 Uiso 1 1 d R . .
C1B C 0.2851(3) 0.6165(9) 0.5603(3) 0.057(3) Uani 1 1 d . . .
H1BB H 0.3044 0.6520 0.5802 0.069 Uiso 1 1 d R . .
H1BC H 0.3016 0.5670 0.5446 0.069 Uiso 1 1 d R . .
C2B C 0.2538(4) 0.5568(10) 0.5825(3) 0.060(3) Uani 1 1 d . . .
H2BA H 0.2687 0.5057 0.6006 0.072 Uiso 1 1 d R . .
H2BB H 0.2386 0.6055 0.5996 0.072 Uiso 1 1 d R . .
C3B C 0.2406(3) 0.4029(7) 0.5402(3) 0.042(2) Uani 1 1 d . . .
H3BA H 0.2411 0.3504 0.5623 0.050 Uiso 1 1 d R . .
H3BB H 0.2699 0.4176 0.5344 0.050 Uiso 1 1 d R . .
C4B C 0.2190(3) 0.3555(8) 0.5030(3) 0.044(2) Uani 1 1 d . . .
H4BA H 0.2349 0.2932 0.4950 0.053 Uiso 1 1 d R . .
H4BB H 0.1908 0.3321 0.5092 0.053 Uiso 1 1 d R . .
C5B C 0.2553(3) 0.4372(8) 0.4482(3) 0.045(2) Uani 1 1 d . . .
H5BA H 0.2584 0.3733 0.4317 0.054 Uiso 1 1 d R . .
H5BB H 0.2782 0.4380 0.4696 0.054 Uiso 1 1 d R . .
C6B C 0.2588(3) 0.5326(8) 0.4216(3) 0.048(2) Uani 1 1 d . . .
H6BA H 0.2854 0.5283 0.4082 0.058 Uiso 1 1 d R . .
H6BB H 0.2360 0.5315 0.4001 0.058 Uiso 1 1 d R . .
C7B C 0.2984(3) 0.6462(10) 0.4679(4) 0.059(3) Uani 1 1 d . . .
H7BA H 0.3198 0.6698 0.4497 0.071 Uiso 1 1 d R . .
H7BB H 0.3075 0.5778 0.4795 0.071 Uiso 1 1 d R . .
C8B C 0.2962(3) 0.7259(10) 0.5028(3) 0.057(3) Uani 1 1 d . . .
H8BA H 0.3242 0.7337 0.5167 0.069 Uiso 1 1 d R . .
H8BB H 0.2882 0.7948 0.4910 0.069 Uiso 1 1 d R . .
C10B C 0.2545(3) 0.7925(8) 0.5548(3) 0.044(2) Uani 1 1 d . . .
H10D H 0.2761 0.8076 0.5767 0.053 Uiso 1 1 d R . .
H10E H 0.2529 0.8534 0.5362 0.053 Uiso 1 1 d R . .
C11B C 0.2126(3) 0.7776(6) 0.5738(2) 0.0346(18) Uani 1 1 d . . .
C12B C 0.1661(3) 0.8175(8) 0.6281(3) 0.041(2) Uani 1 1 d . . .
H12B H 0.1427 0.8291 0.6073 0.050 Uiso 1 1 d R . .
C13B C 0.1648(4) 0.9047(8) 0.6587(3) 0.052(3) Uani 1 1 d . . .
H13D H 0.1387 0.9011 0.6725 0.078 Uiso 1 1 d R . .
H13E H 0.1666 0.9724 0.6449 0.078 Uiso 1 1 d R . .
H13F H 0.1884 0.8973 0.6787 0.078 Uiso 1 1 d R . .
C14B C 0.1607(4) 0.7142(8) 0.6460(3) 0.051(2) Uani 1 1 d . . .
C15B C 0.1950(4) 0.6703(9) 0.6702(3) 0.053(3) Uani 1 1 d . . .
H15B H 0.2210 0.7055 0.6738 0.063 Uiso 1 1 d R . .
C16B C 0.1906(4) 0.5770(10) 0.6890(3) 0.062(3) Uani 1 1 d . . .
H16B H 0.2125 0.5469 0.7058 0.074 Uiso 1 1 d R . .
C17B C 0.1532(6) 0.5268(12) 0.6840(4) 0.084(5) Uani 1 1 d . . .
H17B H 0.1505 0.4609 0.6970 0.101 Uiso 1 1 d R . .
C18B C 0.1194(4) 0.5640(11) 0.6602(4) 0.067(3) Uani 1 1 d . . .
H18B H 0.0936 0.5274 0.6571 0.080 Uiso 1 1 d R . .
C19B C 0.1239(4) 0.6589(10) 0.6407(3) 0.058(3) Uani 1 1 d . . .
H19B H 0.1019 0.6857 0.6232 0.069 Uiso 1 1 d R . .
C20B C 0.1863(3) 0.4738(8) 0.5795(3) 0.049(2) Uani 1 1 d . . .
H20D H 0.1812 0.5321 0.5983 0.058 Uiso 1 1 d R . .
H20E H 0.1927 0.4101 0.5959 0.058 Uiso 1 1 d R . .
C21B C 0.1473(3) 0.4534(8) 0.5518(3) 0.047(2) Uani 1 1 d . . .
C22B C 0.0779(3) 0.3775(11) 0.5418(3) 0.059(3) Uani 1 1 d . . .
H22B H 0.0654 0.4478 0.5352 0.071 Uiso 1 1 d R . .
C23B C 0.0498(4) 0.3138(13) 0.5690(4) 0.077(4) Uani 1 1 d . . .
H23D H 0.0459 0.3529 0.5940 0.116 Uiso 1 1 d R . .
H23E H 0.0628 0.2460 0.5757 0.116 Uiso 1 1 d R . .
H23F H 0.0227 0.3022 0.5545 0.116 Uiso 1 1 d R . .
C24B C 0.0844(3) 0.3160(11) 0.5028(3) 0.060(3) Uani 1 1 d . . .
C25B C 0.1051(3) 0.2252(12) 0.5028(4) 0.067(4) Uani 1 1 d . . .
H25B H 0.1154 0.1962 0.5280 0.080 Uiso 1 1 d R . .
C26B C 0.1110(4) 0.1691(14) 0.4665(5) 0.084(4) Uani 1 1 d . . .
H26B H 0.1249 0.1034 0.4668 0.101 Uiso 1 1 d R . .
C27B C 0.0959(4) 0.2102(14) 0.4323(5) 0.075(4) Uani 1 1 d . . .
H27B H 0.0990 0.1738 0.4076 0.090 Uiso 1 1 d R . .
C28B C 0.0726(4) 0.3079(16) 0.4303(5) 0.093(6) Uani 1 1 d . . .
H28B H 0.0618 0.3359 0.4052 0.112 Uiso 1 1 d R . .
C29B C 0.0690(3) 0.3615(14) 0.4666(4) 0.078(4) Uani 1 1 d . . .
H29B H 0.0557 0.4281 0.4664 0.093 Uiso 1 1 d R . .
C30B C 0.1813(3) 0.3970(6) 0.4376(2) 0.0345(18) Uani 1 1 d . . .
H30D H 0.1590 0.3646 0.4528 0.041 Uiso 1 1 d R . .
H30E H 0.1920 0.3428 0.4195 0.041 Uiso 1 1 d R . .
C31B C 0.1629(3) 0.4851(7) 0.4128(2) 0.0328(17) Uani 1 1 d . . .
C32B C 0.1213(3) 0.5428(7) 0.3539(2) 0.0366(19) Uani 1 1 d . . .
H32B H 0.1016 0.5747 0.3727 0.044 Uiso 1 1 d R . .
C33B C 0.0952(3) 0.4871(6) 0.3197(3) 0.044(2) Uani 1 1 d . . .
H33D H 0.0784 0.4318 0.3313 0.066 Uiso 1 1 d R . .
H33E H 0.1138 0.4560 0.3006 0.066 Uiso 1 1 d R . .
H33F H 0.0768 0.5379 0.3054 0.066 Uiso 1 1 d R . .
C34B C 0.1489(3) 0.6319(7) 0.3379(2) 0.0392(18) Uani 1 1 d . . .
C35B C 0.1802(4) 0.6079(12) 0.3113(3) 0.072(4) Uani 1 1 d . . .
H35B H 0.1847 0.5380 0.3026 0.086 Uiso 1 1 d R . .
C36B C 0.2043(4) 0.6903(16) 0.2992(4) 0.084(5) Uani 1 1 d . . .
H36B H 0.2265 0.6770 0.2822 0.100 Uiso 1 1 d R . .
C37B C 0.1940(5) 0.7978(15) 0.3122(5) 0.097(7) Uani 1 1 d . . .
H37B H 0.2087 0.8551 0.3014 0.116 Uiso 1 1 d R . .
C38B C 0.1676(5) 0.8150(10) 0.3360(4) 0.072(4) Uani 1 1 d . . .
H38B H 0.1643 0.8848 0.3453 0.086 Uiso 1 1 d R . .
C39B C 0.1429(4) 0.7347(8) 0.3508(3) 0.053(3) Uani 1 1 d . . .
H39B H 0.1223 0.7510 0.3692 0.064 Uiso 1 1 d R . .
C40B C 0.2495(3) 0.7216(8) 0.4155(3) 0.046(2) Uani 1 1 d . . .
H40D H 0.2303 0.6969 0.3929 0.056 Uiso 1 1 d R . .
H40E H 0.2756 0.7446 0.4038 0.056 Uiso 1 1 d R . .
C41B C 0.2297(3) 0.8130(6) 0.4366(2) 0.0326(17) Uani 1 1 d . . .
C42B C 0.2105(3) 0.9989(7) 0.4391(2) 0.0371(19) Uani 1 1 d . . .
H42B H 0.1819 0.9735 0.4443 0.044 Uiso 1 1 calc R . .
C43B C 0.2058(3) 1.0830(7) 0.4073(2) 0.042(2) Uani 1 1 d . . .
H43D H 0.1925 1.0532 0.3824 0.063 Uiso 1 1 d R . .
H43E H 0.2333 1.1106 0.4017 0.063 Uiso 1 1 d R . .
H43F H 0.1885 1.1399 0.4170 0.063 Uiso 1 1 d R . .
C44B C 0.2306(3) 1.0347(7) 0.4793(2) 0.0352(18) Uani 1 1 d . . .
C45B C 0.2721(3) 1.0730(7) 0.4813(2) 0.0325(17) Uani 1 1 d . . .
H45B H 0.2879 1.0688 0.4580 0.039 Uiso 1 1 d R . .
C46B C 0.2910(3) 1.1134(10) 0.5165(3) 0.054(3) Uani 1 1 d . . .
H46B H 0.3186 1.1403 0.5172 0.064 Uiso 1 1 d R . .
C47B C 0.2682(3) 1.1148(8) 0.5518(3) 0.049(2) Uani 1 1 d . . .
H47B H 0.2806 1.1407 0.5766 0.058 Uiso 1 1 d R . .
C48B C 0.2275(3) 1.0772(8) 0.5502(3) 0.046(2) Uani 1 1 d . . .
H48B H 0.2120 1.0788 0.5738 0.056 Uiso 1 1 d R . .
C49B C 0.2079(3) 1.0401(7) 0.5144(2) 0.0345(17) Uani 1 1 d . . .
H49B H 0.1800 1.0155 0.5138 0.041 Uiso 1 1 d R . .
S1 S 0.15376(7) 0.20239(17) 0.31021(6) 0.0370(5) Uani 1 1 d . . .
O11 O 0.1515(3) 0.0910(5) 0.3117(2) 0.060(2) Uani 1 1 d . . .
O12 O 0.1296(2) 0.2501(5) 0.2774(2) 0.0510(17) Uani 1 1 d . . .
O13 O 0.1517(2) 0.2533(5) 0.3487(2) 0.0522(17) Uani 1 1 d . . .
C1S C 0.2082(4) 0.2286(14) 0.2975(4) 0.075(4) Uani 1 1 d . . .
F11 F 0.2150(3) 0.1889(13) 0.2636(3) 0.150(6) Uani 1 1 d . . .
F12 F 0.2341(2) 0.1932(8) 0.3261(2) 0.087(3) Uani 1 1 d . . .
F13 F 0.2118(3) 0.3362(10) 0.2957(3) 0.114(4) Uani 1 1 d . . .
S2 S 0.31586(8) 0.89654(18) 0.66035(7) 0.0443(5) Uani 1 1 d . . .
O21 O 0.2829(2) 0.9449(5) 0.63660(19) 0.0505(17) Uani 1 1 d . . .
O22 O 0.3217(2) 0.7850(7) 0.6517(2) 0.0562(19) Uani 1 1 d . . .
O23 O 0.3534(3) 0.9539(8) 0.6646(3) 0.080(3) Uani 1 1 d . . .
C2S C 0.2987(3) 0.8973(7) 0.7101(3) 0.045(2) Uani 1 1 d . . .
F21 F 0.3269(2) 0.8651(6) 0.73805(18) 0.0664(17) Uani 1 1 d . . .
F22 F 0.26329(19) 0.8393(5) 0.71384(18) 0.0574(15) Uani 1 1 d . . .
F23 F 0.2864(3) 0.9960(5) 0.7215(2) 0.079(2) Uani 1 1 d . . .
S3 S 0.14314(8) 0.19888(19) 0.64978(6) 0.0412(5) Uani 1 1 d . . .
O31 O 0.12870(19) 0.1429(5) 0.68349(17) 0.0406(14) Uani 1 1 d . . .
O32 O 0.1280(2) 0.3051(6) 0.64532(19) 0.0507(17) Uani 1 1 d . . .
O33 O 0.1433(2) 0.1436(7) 0.6121(2) 0.0594(19) Uani 1 1 d . . .
C3S C 0.1987(3) 0.2135(8) 0.6634(3) 0.048(2) Uani 1 1 d . . .
F31 F 0.21700(18) 0.1228(6) 0.6712(2) 0.0666(17) Uani 1 1 d . . .
F32 F 0.2182(2) 0.2594(6) 0.6337(2) 0.0694(19) Uani 1 1 d . . .
F33 F 0.2056(2) 0.2712(7) 0.6957(2) 0.076(2) Uani 1 1 d . . .
S4 S 0.61553(8) 0.4402(3) 0.45585(8) 0.0464(7) Uani 0.85 1 d P A 1
S4' S 0.6154(7) 0.4632(19) 0.4921(6) 0.066(5) Uiso 0.15 1 d P A 2
O41 O 0.5961(2) 0.3876(9) 0.4232(2) 0.071(2) Uani 1 1 d . . .
O42 O 0.6528(2) 0.3979(9) 0.4735(3) 0.089(3) Uani 1 1 d . . .
O43 O 0.6165(3) 0.5532(8) 0.4498(4) 0.096(3) Uani 1 1 d . . .
C4S C 0.5788(5) 0.4257(15) 0.4942(4) 0.084(5) Uani 1 1 d . . .
F41 F 0.5747(3) 0.3266(9) 0.5061(3) 0.112(4) Uani 1 1 d . A .
F42 F 0.5425(3) 0.4620(12) 0.4821(3) 0.140(5) Uani 1 1 d . A .
F43 F 0.5919(5) 0.4804(9) 0.5278(3) 0.135(5) Uani 1 1 d . A .
S5 S 0.02645(18) 0.7037(4) 0.39188(15) 0.1016(14) Uani 1 1 d . . .
O51 O 0.0337(4) 0.6965(9) 0.3491(3) 0.098(4) Uani 1 1 d . B .
O52 O 0.0604(5) 0.6883(17) 0.4200(4) 0.165(8) Uani 1 1 d . B .
O53 O -0.0052(8) 0.770(2) 0.3990(8) 0.212(9) Uiso 1 1 d . B .
C5S C 0.0024(16) 0.599(5) 0.3766(15) 0.132(15) Uiso 0.50 1 d P B 1
C5S' C 0.0136(6) 0.6417(19) 0.4084(6) 0.050(5) Uiso 0.50 1 d P B 2
F51 F 0.0232(5) 0.5133(14) 0.3942(5) 0.190(7) Uani 1 1 d . . .
F52 F -0.0282(13) 0.560(3) 0.3618(12) 0.197(14) Uiso 0.50 1 d P B 1
F52' F -0.0031(8) 0.571(2) 0.4430(8) 0.139(8) Uiso 0.50 1 d P B 2
F53 F -0.0309(11) 0.570(3) 0.4099(11) 0.329(15) Uiso 1 1 d . . .
S6 S 0.32788(8) 0.9702(2) 0.35543(8) 0.0533(6) Uani 1 1 d . . .
O61 O 0.3685(2) 1.0135(6) 0.3632(2) 0.0533(17) Uani 1 1 d . . .
O62 O 0.2944(3) 1.0099(9) 0.3762(3) 0.095(3) Uani 1 1 d . . .
O63 O 0.3258(5) 0.8557(9) 0.3545(4) 0.115(4) Uani 1 1 d . . .
C6S C 0.3149(3) 1.0009(11) 0.3023(4) 0.060(3) Uani 1 1 d . . .
F61 F 0.3170(3) 1.1084(8) 0.2979(3) 0.097(3) Uani 1 1 d . . .
F62 F 0.3416(3) 0.9669(10) 0.2775(2) 0.108(4) Uani 1 1 d . . .
F63 F 0.2772(2) 0.9792(8) 0.2890(3) 0.090(2) Uani 1 1 d . . .
O1S O 0.5247(4) 0.6680(9) 0.3865(3) 0.099(3) Uani 1 1 d . . .
H01S H 0.5488 0.6941 0.3849 0.149 Uiso 1 1 d R . .
C7S C 0.5128(6) 0.6829(18) 0.4259(6) 0.111(6) Uiso 1 1 d . . .
H7S1 H 0.5125 0.7579 0.4336 0.144 Uiso 1 1 d R . .
H7S2 H 0.5314 0.6445 0.4457 0.144 Uiso 1 1 d R . .
C8S C 0.4709(8) 0.638(2) 0.4257(7) 0.149(8) Uiso 1 1 d . . .
H8S1 H 0.4596 0.6439 0.4525 0.223 Uiso 1 1 d R . .
H8S2 H 0.4718 0.5634 0.4180 0.223 Uiso 1 1 d R . .
H8S3 H 0.4530 0.6759 0.4057 0.223 Uiso 1 1 d R . .
O2S O 0.1074(6) 0.9180(16) 0.4969(6) 0.123(6) Uiso 0.75 1 d P . .
H02S H 0.0968 0.9269 0.5196 0.185 Uiso 0.75 1 d PR . .
C9S C 0.0721(13) 0.937(4) 0.4620(12) 0.111(12) Uiso 0.50 1 d P . .
H9S1 H 0.0499 0.8849 0.4657 0.145 Uiso 0.50 1 d PR . .
H9S2 H 0.0599 1.0069 0.4671 0.145 Uiso 0.50 1 d PR . .
C10S C 0.0850(13) 0.934(3) 0.4229(11) 0.110(12) Uiso 0.50 1 d P . .
H10A H 0.0595 0.9478 0.4060 0.166 Uiso 0.50 1 d PR . .
H10B H 0.0958 0.8646 0.4164 0.166 Uiso 0.50 1 d PR . .
H10C H 0.1059 0.9875 0.4178 0.166 Uiso 0.50 1 d PR . .
O3S O 0.0265(10) 0.982(3) 0.6062(9) 0.128(9) Uiso 0.50 1 d P . .
C11S C 0.024(3) 1.060(8) 0.591(2) 0.24(4) Uiso 0.50 1 d P . .
H11C H 0.0381 1.1285 0.5973 0.315 Uiso 0.50 1 d PR . .
H11D H -0.0034 1.0609 0.6030 0.315 Uiso 0.50 1 d PR . .
C12S C -0.0014(11) 1.048(3) 0.5454(9) 0.090(9) Uiso 0.50 1 d P . .
H12C H -0.0182 1.1041 0.5321 0.135 Uiso 0.50 1 d PR . .
H12D H -0.0149 0.9806 0.5402 0.135 Uiso 0.50 1 d PR . .
H12E H 0.0263 1.0478 0.5346 0.135 Uiso 0.50 1 d PR . .
O1W O 0.6074(5) 0.7306(16) 0.3927(6) 0.161(6) Uiso 1 1 d . . .
H2W1 H 0.6181 0.6918 0.4114 0.242 Uiso 1 1 d R . .
H1W1 H 0.6208 0.7221 0.3715 0.242 Uiso 1 1 d R . .
O2W O 0.0956(8) 0.986(2) 0.5751(8) 0.165(9) Uiso 0.75 1 d P . .
O3W C 0.4145(12) -0.184(3) 0.4964(11) 0.159(13) Uiso 0.75 1 d P . .

loop_
_atom_site_aniso_label
_atom_site_aniso_U_11
_atom_site_aniso_U_22
_atom_site_aniso_U_33
_atom_site_aniso_U_23
_atom_site_aniso_U_13
_atom_site_aniso_U_12
Ce1A 0.02268(17) 0.01530(16) 0.02092(15) 0.00191(14) 0.00310(12) 0.00505(16)
O1A 0.038(3) 0.021(3) 0.026(2) 0.0036(18) 0.003(2) 0.015(2)
O2A 0.028(3) 0.022(3) 0.028(2) -0.0007(18) 0.009(2) 0.008(2)
O3A 0.027(3) 0.018(3) 0.031(3) -0.0014(19) 0.001(2) 0.008(2)
O4A 0.031(3) 0.026(3) 0.031(3) 0.010(2) 0.004(2) 0.000(2)
O5A 0.051(3) 0.020(3) 0.033(3) -0.003(2) -0.006(2) 0.010(3)
N1A 0.026(3) 0.017(3) 0.039(3) 0.002(2) 0.010(2) 0.012(3)
N2A 0.021(3) 0.018(3) 0.032(3) -0.003(2) 0.009(2) -0.003(2)
N3A 0.022(3) 0.019(3) 0.027(3) 0.0021(19) 0.008(2) 0.001(2)
N4A 0.017(3) 0.025(3) 0.025(3) 0.004(2) 0.004(2) 0.000(2)
N11A 0.034(3) 0.022(4) 0.043(3) 0.003(3) 0.008(3) 0.010(3)
N21A 0.027(3) 0.025(3) 0.032(3) -0.003(2) 0.010(3) 0.000(3)
N31A 0.032(3) 0.018(3) 0.039(3) 0.005(2) 0.008(3) 0.010(3)
N41A 0.026(3) 0.032(4) 0.026(3) 0.013(2) 0.003(2) -0.003(3)
C1A 0.032(4) 0.014(4) 0.044(4) -0.004(3) 0.010(3) -0.005(3)
C2A 0.030(4) 0.014(3) 0.031(3) -0.006(2) 0.009(3) -0.003(3)
C3A 0.033(4) 0.027(4) 0.032(4) -0.002(3) 0.004(3) -0.003(3)
C4A 0.030(4) 0.039(5) 0.022(3) 0.003(3) 0.003(3) -0.007(3)
C5A 0.023(3) 0.029(4) 0.026(3) 0.002(3) -0.002(3) 0.003(3)
C6A 0.028(3) 0.027(4) 0.017(3) 0.006(2) 0.003(3) 0.004(3)
C7A 0.035(4) 0.026(4) 0.022(3) 0.001(2) 0.012(3) 0.005(3)
C8A 0.026(4) 0.034(5) 0.028(4) 0.002(3) 0.004(3) 0.017(3)
C10A 0.021(3) 0.037(5) 0.035(4) 0.003(3) 0.006(3) 0.012(3)
C11A 0.024(3) 0.025(4) 0.030(3) 0.005(3) -0.001(3) 0.004(3)
C12A 0.048(5) 0.032(5) 0.045(4) 0.002(3) -0.015(4) 0.008(4)
C13A 0.024(4) 0.066(7) 0.064(6) 0.024(5) -0.006(4) 0.006(4)
C14A 0.050(5) 0.034(5) 0.025(4) 0.005(3) 0.003(3) 0.013(4)
C15A 0.053(6) 0.046(6) 0.047(5) 0.020(4) 0.007(4) 0.000(5)
C16A 0.067(7) 0.084(9) 0.054(6) 0.045(6) -0.004(6) -0.017(7)
C17A 0.049(7) 0.130(15) 0.067(8) 0.050(9) 0.021(6) 0.011(9)
C18A 0.072(9) 0.18(2) 0.065(8) 0.048(11) 0.036(7) 0.058(13)
C19A 0.073(8) 0.101(11) 0.047(5) 0.010(6) 0.008(5) 0.034(8)
C20A 0.033(4) 0.013(3) 0.026(3) 0.003(2) 0.012(3) 0.001(3)
C21A 0.028(4) 0.027(4) 0.021(3) 0.001(3) 0.007(3) 0.007(3)
C22A 0.049(5) 0.020(4) 0.030(4) 0.000(3) 0.021(3) 0.008(3)
C23A 0.062(6) 0.039(6) 0.051(5) 0.014(4) 0.031(5) 0.016(5)
C24A 0.038(4) 0.027(4) 0.031(4) 0.007(3) 0.015(3) 0.007(3)
C25A 0.035(4) 0.030(5) 0.062(5) 0.000(4) 0.020(4) -0.004(4)
C26A 0.033(5) 0.059(7) 0.061(6) 0.004(5) -0.001(4) 0.011(5)
C27A 0.058(6) 0.054(7) 0.061(6) 0.021(5) 0.034(5) 0.017(5)
C28A 0.057(6) 0.032(5) 0.049(5) 0.018(4) 0.025(4) 0.017(4)
C29A 0.037(4) 0.038(5) 0.038(4) -0.003(3) 0.014(3) 0.002(4)
C30A 0.023(3) 0.032(4) 0.026(3) 0.004(3) 0.001(3) 0.004(3)
C31A 0.024(3) 0.027(4) 0.022(3) 0.003(3) 0.007(3) 0.007(3)
C32A 0.047(5) 0.021(4) 0.038(4) 0.007(3) 0.007(3) 0.012(4)
C33A 0.054(5) 0.025(5) 0.051(5) 0.002(3) 0.017(4) 0.006(4)
C34A 0.036(4) 0.013(4) 0.057(5) 0.004(3) 0.015(4) 0.011(3)
C35A 0.054(6) 0.036(5) 0.057(5) 0.021(4) 0.032(5) 0.021(4)
C36A 0.104(10) 0.042(6) 0.054(6) 0.009(5) 0.041(6) 0.014(6)
C37A 0.062(8) 0.066(9) 0.132(14) -0.020(9) 0.054(9) -0.014(7)
C38A 0.033(5) 0.064(8) 0.116(11) -0.026(7) 0.028(6) -0.006(5)
C39A 0.033(5) 0.033(5) 0.089(7) -0.026(5) 0.017(5) 0.003(4)
C40A 0.032(4) 0.018(4) 0.032(4) 0.003(3) 0.004(3) 0.007(3)
C41A 0.032(4) 0.016(4) 0.026(3) -0.004(3) 0.003(3) -0.003(3)
C42A 0.030(4) 0.026(4) 0.036(4) 0.002(3) -0.008(3) 0.002(3)
C43A 0.038(4) 0.030(5) 0.062(5) 0.016(4) -0.015(4) -0.011(4)
C44A 0.019(3) 0.030(4) 0.031(4) 0.009(3) -0.002(3) -0.001(3)
C45A 0.044(5) 0.049(7) 0.034(4) 0.008(4) 0.006(3) -0.005(4)
C46A 0.037(4) 0.030(5) 0.051(5) -0.006(3) 0.009(4) 0.009(4)
C47A 0.028(4) 0.035(5) 0.061(5) 0.019(4) 0.002(4) 0.008(4)
C48A 0.045(5) 0.040(5) 0.030(4) 0.009(3) 0.005(3) 0.018(4)
C49A 0.028(3) 0.031(5) 0.027(3) 0.003(3) -0.002(3) 0.006(3)
Ce1B 0.0291(2) 0.0303(2) 0.02304(18) -0.00328(16) 0.00426(14) 0.00569(18)
O1B 0.038(3) 0.035(3) 0.033(3) -0.005(2) 0.001(2) 0.013(3)
O2B 0.035(3) 0.041(4) 0.035(3) 0.017(2) 0.012(2) 0.012(3)
O3B 0.047(3) 0.019(3) 0.026(2) 0.0025(19) 0.001(2) 0.001(2)
O4B 0.049(3) 0.026(3) 0.037(3) -0.009(2) 0.021(3) -0.006(3)
O5B 0.054(4) 0.042(4) 0.052(4) 0.002(3) -0.008(3) 0.018(3)
N1B 0.037(4) 0.054(5) 0.055(5) -0.031(4) 0.000(3) 0.005(4)
N2B 0.043(4) 0.042(4) 0.032(3) -0.003(3) -0.006(3) 0.020(3)
N3B 0.023(3) 0.031(4) 0.040(4) -0.007(3) -0.001(3) 0.005(3)
N4B 0.036(3) 0.043(4) 0.044(4) -0.021(3) 0.022(3) -0.004(4)
N11B 0.046(4) 0.041(4) 0.031(3) -0.011(3) 0.003(3) -0.003(3)
N21B 0.060(5) 0.066(7) 0.047(4) 0.031(4) 0.019(4) 0.015(5)
N31B 0.053(4) 0.021(3) 0.034(3) -0.003(3) 0.004(3) -0.007(3)
N41B 0.058(5) 0.031(4) 0.029(3) -0.012(3) 0.009(3) -0.009(3)
C1B 0.052(6) 0.041(6) 0.077(7) -0.026(5) -0.012(5) 0.023(5)
C2B 0.069(7) 0.055(7) 0.052(6) -0.005(5) -0.021(5) 0.020(6)
C3B 0.044(5) 0.036(5) 0.042(4) -0.002(3) -0.011(4) 0.011(4)
C4B 0.038(4) 0.044(6) 0.049(5) 0.001(4) -0.002(3) 0.022(4)
C5B 0.036(5) 0.054(6) 0.046(5) -0.020(4) 0.005(4) 0.011(4)
C6B 0.052(5) 0.052(6) 0.043(5) -0.025(4) 0.025(4) -0.006(5)
C7B 0.038(5) 0.058(7) 0.081(7) -0.042(6) 0.013(5) 0.001(5)
C8B 0.048(6) 0.065(8) 0.059(6) -0.036(5) 0.010(5) -0.015(5)
C10B 0.045(5) 0.043(5) 0.044(5) -0.023(4) 0.002(4) 0.001(4)
C11B 0.047(5) 0.023(4) 0.033(4) 0.001(3) -0.004(3) 0.006(4)
C12B 0.037(5) 0.042(5) 0.045(5) -0.005(4) 0.001(4) 0.013(4)
C13B 0.070(7) 0.042(6) 0.044(5) -0.003(4) 0.013(5) 0.013(5)
C14B 0.084(7) 0.035(5) 0.033(4) -0.012(3) 0.006(4) 0.008(5)
C15B 0.070(7) 0.056(6) 0.033(4) 0.002(4) 0.003(4) 0.000(5)
C16B 0.083(8) 0.064(8) 0.037(5) 0.011(5) -0.014(5) -0.009(6)
C17B 0.141(14) 0.068(9) 0.043(6) -0.004(6) 0.004(7) 0.018(10)
C18B 0.061(7) 0.066(9) 0.074(8) -0.027(6) 0.016(6) -0.017(6)
C19B 0.070(7) 0.057(7) 0.046(5) -0.015(5) 0.006(5) -0.005(6)
C20B 0.057(6) 0.041(6) 0.049(5) 0.018(4) 0.012(4) 0.028(5)
C21B 0.049(5) 0.048(6) 0.044(5) 0.009(4) 0.013(4) 0.026(5)
C22B 0.039(4) 0.075(8) 0.066(6) 0.038(6) 0.018(4) 0.015(6)
C23B 0.052(6) 0.110(12) 0.075(8) 0.022(7) 0.038(6) 0.007(7)
C24B 0.025(4) 0.090(9) 0.068(7) 0.037(6) 0.019(4) 0.010(5)
C25B 0.039(6) 0.084(10) 0.078(8) 0.030(7) 0.004(5) 0.008(6)
C26B 0.069(8) 0.099(12) 0.088(10) 0.010(8) 0.035(7) 0.009(8)
C27B 0.046(6) 0.099(12) 0.082(9) 0.010(8) 0.015(6) -0.008(7)
C28B 0.054(7) 0.150(17) 0.074(9) 0.037(9) -0.011(6) -0.051(9)
C29B 0.036(5) 0.095(11) 0.101(10) 0.032(9) -0.001(6) -0.012(7)
C30B 0.044(4) 0.024(5) 0.035(4) -0.004(3) -0.003(3) -0.002(3)
C31B 0.039(4) 0.031(5) 0.028(4) 0.005(3) 0.008(3) -0.009(4)
C32B 0.056(5) 0.027(4) 0.026(4) -0.003(3) -0.006(3) -0.010(4)
C33B 0.077(7) 0.011(4) 0.041(4) 0.001(3) -0.019(4) -0.007(4)
C34B 0.056(5) 0.026(4) 0.035(4) -0.001(3) -0.005(3) -0.010(4)
C35B 0.087(8) 0.087(10) 0.041(5) 0.018(6) 0.004(5) -0.028(8)
C36B 0.068(8) 0.138(16) 0.046(6) 0.018(7) 0.016(6) -0.014(9)
C37B 0.100(11) 0.106(13) 0.080(9) 0.074(10) -0.039(9) -0.060(10)
C38B 0.097(10) 0.053(7) 0.061(7) 0.029(6) -0.041(7) -0.042(7)
C39B 0.080(8) 0.035(5) 0.042(5) 0.005(4) -0.015(5) -0.017(5)
C40B 0.058(6) 0.032(5) 0.052(5) -0.019(4) 0.031(5) -0.002(4)
C41B 0.039(4) 0.022(4) 0.037(4) -0.010(3) 0.006(3) -0.006(3)
C42B 0.046(5) 0.036(5) 0.030(4) -0.001(3) 0.005(3) -0.012(4)
C43B 0.066(6) 0.034(5) 0.026(4) 0.005(3) -0.004(4) -0.010(4)
C44B 0.049(5) 0.030(4) 0.028(4) 0.004(3) 0.006(3) -0.002(4)
C45B 0.034(4) 0.029(4) 0.035(4) -0.001(3) 0.004(3) 0.005(3)
C46B 0.045(5) 0.060(7) 0.054(5) -0.013(5) -0.007(4) 0.015(5)
C47B 0.075(7) 0.027(5) 0.041(4) 0.006(4) -0.016(4) 0.002(5)
C48B 0.065(6) 0.043(5) 0.033(4) 0.002(3) 0.007(4) 0.018(5)
C49B 0.037(4) 0.031(4) 0.037(4) -0.004(3) 0.015(3) -0.002(4)
S1 0.0425(11) 0.0283(11) 0.0393(10) -0.0057(8) -0.0051(8) -0.0065(9)
O11 0.084(5) 0.026(4) 0.066(4) -0.008(3) -0.021(4) -0.013(3)
O12 0.048(4) 0.037(4) 0.065(4) 0.004(3) -0.022(3) -0.012(3)
O13 0.077(5) 0.028(4) 0.050(4) 0.001(3) -0.001(3) 0.006(3)
C1S 0.064(7) 0.111(13) 0.049(6) 0.015(7) 0.007(5) 0.020(8)
F11 0.109(7) 0.287(17) 0.056(5) 0.003(7) 0.032(5) 0.076(9)
F12 0.042(3) 0.150(8) 0.070(4) 0.038(5) 0.003(3) 0.022(4)
F13 0.073(5) 0.166(11) 0.102(6) 0.078(7) -0.011(4) -0.051(6)
S2 0.0497(12) 0.0331(14) 0.0507(12) -0.0087(9) 0.0085(10) -0.0136(10)
O21 0.079(5) 0.033(4) 0.039(3) -0.004(3) 0.001(3) -0.005(3)
O22 0.049(4) 0.060(5) 0.060(4) -0.019(4) 0.010(3) -0.002(4)
O23 0.061(5) 0.063(6) 0.117(7) 0.000(5) 0.011(5) -0.027(5)
C2S 0.066(6) 0.030(5) 0.038(4) -0.011(3) -0.002(4) -0.004(4)
F21 0.075(4) 0.067(4) 0.054(3) -0.012(3) -0.017(3) -0.007(4)
F22 0.058(3) 0.058(4) 0.057(3) -0.002(3) 0.010(3) -0.001(3)
F23 0.129(7) 0.045(4) 0.062(4) -0.015(3) 0.000(4) 0.024(4)
S3 0.0475(12) 0.0409(13) 0.0364(10) 0.0115(8) 0.0131(9) 0.0140(10)
O31 0.043(3) 0.040(4) 0.041(3) 0.016(3) 0.013(2) 0.008(3)
O32 0.065(4) 0.046(4) 0.043(3) 0.014(3) 0.016(3) 0.024(3)
O33 0.071(5) 0.059(5) 0.048(4) -0.005(3) 0.000(3) 0.015(4)
C3S 0.046(5) 0.036(5) 0.062(6) 0.017(4) 0.001(4) -0.006(4)
F31 0.051(3) 0.051(4) 0.096(4) 0.033(4) -0.012(3) 0.000(3)
F32 0.057(4) 0.061(4) 0.093(5) 0.033(4) 0.021(3) 0.007(3)
F33 0.078(5) 0.079(5) 0.068(4) -0.022(4) -0.015(4) 0.003(4)
S4 0.0340(13) 0.062(2) 0.0422(14) 0.0025(12) -0.0070(10) -0.0022(13)
O41 0.067(5) 0.097(7) 0.048(4) 0.002(4) -0.009(3) 0.021(5)
O42 0.041(4) 0.098(9) 0.125(8) 0.041(6) -0.004(4) -0.004(5)
O43 0.095(7) 0.059(6) 0.133(9) 0.036(6) -0.004(6) -0.027(6)
C4S 0.086(10) 0.116(13) 0.052(7) 0.023(7) 0.012(7) 0.013(9)
F41 0.103(7) 0.122(8) 0.106(7) 0.050(6) -0.019(5) -0.039(6)
F42 0.080(6) 0.224(14) 0.120(8) 0.077(9) 0.045(6) 0.054(7)
F43 0.238(14) 0.109(8) 0.059(5) -0.015(5) 0.006(6) 0.058(9)
S5 0.117(4) 0.093(3) 0.096(3) 0.008(2) 0.018(3) 0.031(3)
O51 0.136(9) 0.097(8) 0.064(5) 0.028(5) 0.022(6) 0.043(7)
O52 0.136(11) 0.28(2) 0.078(7) -0.081(11) -0.023(8) 0.011(12)
F51 0.182(14) 0.171(15) 0.221(16) 0.080(13) 0.035(12) -0.077(12)
S6 0.0475(14) 0.0608(18) 0.0542(14) 0.0036(12) 0.0243(11) -0.0080(12)
O61 0.043(4) 0.055(5) 0.063(4) -0.007(3) 0.013(3) -0.008(3)
O62 0.097(7) 0.089(8) 0.107(7) 0.015(6) 0.064(6) 0.016(6)
O63 0.165(11) 0.057(8) 0.127(9) 0.008(6) 0.035(8) -0.013(7)
C6S 0.043(6) 0.078(9) 0.060(6) -0.008(6) 0.009(5) -0.005(6)
F61 0.118(7) 0.077(6) 0.095(5) 0.028(5) 0.007(5) 0.012(5)
F62 0.077(5) 0.180(11) 0.067(5) -0.015(5) 0.003(4) 0.059(6)
F63 0.063(4) 0.093(7) 0.111(6) -0.004(5) -0.012(4) 0.003(4)
O1S 0.134(9) 0.082(8) 0.079(6) -0.019(5) -0.006(6) 0.019(7)

loop_
_atom_type_symbol
_atom_type_description
_atom_type_scat_dispersion_real
_atom_type_scat_dispersion_imag
_atom_type_scat_source
C C 0.0033 0.0016 'International Tables Vol C Tables 4.2.6.8 and 6.1.1.4'
H H 0.0000 0.0000 'International Tables Vol C Tables 4.2.6.8 and 6.1.1.4'
N N 0.0061 0.0033 'International Tables Vol C Tables 4.2.6.8 and 6.1.1.4'
O O 0.0106 0.0060 'International Tables Vol C Tables 4.2.6.8 and 6.1.1.4'
F F 0.0171 0.0103 'International Tables Vol C Tables 4.2.6.8 and 6.1.1.4'
S S 0.1246 0.1234 'International Tables Vol C Tables 4.2.6.8 and 6.1.1.4'
Ce Ce -0.2486 2.6331 'International Tables Vol C Tables 4.2.6.8 and 6.1.1.4'

loop_
_geom_angle_atom_site_label_1
_geom_angle_atom_site_label_2
_geom_angle_atom_site_label_3
_geom_angle
O3A Ce1A O1A 148.33(17)
O3A Ce1A O2A 85.45(17)
O1A Ce1A O2A 86.73(17)
O3A Ce1A O4A 86.11(18)
O1A Ce1A O4A 85.90(18)
O2A Ce1A O4A 150.72(17)
O3A Ce1A O5A 74.69(17)
O1A Ce1A O5A 73.66(18)
O2A Ce1A O5A 77.52(19)
O4A Ce1A O5A 73.21(19)
O3A Ce1A N2A 127.79(18)
O1A Ce1A N2A 74.71(19)
O2A Ce1A N2A 64.27(17)
O4A Ce1A N2A 139.56(18)
O5A Ce1A N2A 131.05(19)
O3A Ce1A N3A 64.50(17)
O1A Ce1A N3A 140.82(18)
O2A Ce1A N3A 73.05(16)
O4A Ce1A N3A 127.16(16)
O5A Ce1A N3A 130.73(18)
N2A Ce1A N3A 66.35(18)
O3A Ce1A N4A 74.50(18)
O1A Ce1A N4A 128.01(17)
O2A Ce1A N4A 138.80(16)
O4A Ce1A N4A 64.33(16)
O5A Ce1A N4A 128.38(19)
N2A Ce1A N4A 100.54(18)
N3A Ce1A N4A 65.88(16)
O3A Ce1A N1A 141.16(18)
O1A Ce1A N1A 64.44(17)
O2A Ce1A N1A 126.74(18)
O4A Ce1A N1A 74.36(19)
O5A Ce1A N1A 127.97(19)
N2A Ce1A N1A 65.30(18)
N3A Ce1A N1A 101.29(18)
N4A Ce1A N1A 66.83(18)
C11A O1A Ce1A 125.9(4)
C21A O2A Ce1A 124.3(4)
C31A O3A Ce1A 126.2(5)
C41A O4A Ce1A 124.2(5)
C8A N1A C1A 108.6(6)
C8A N1A C10A 109.6(6)
C1A N1A C10A 111.3(6)
C8A N1A Ce1A 109.5(4)
C1A N1A Ce1A 111.6(4)
C10A N1A Ce1A 106.3(4)
C20A N2A C3A 108.7(6)
C20A N2A C2A 108.0(5)
C3A N2A C2A 109.3(6)
C20A N2A Ce1A 106.9(4)
C3A N2A Ce1A 111.6(4)
C2A N2A Ce1A 112.3(4)
C30A N3A C5A 110.2(5)
C30A N3A C4A 109.9(5)
C5A N3A C4A 108.0(5)
C30A N3A Ce1A 106.5(4)
C5A N3A Ce1A 112.4(4)
C4A N3A Ce1A 109.9(4)
C7A N4A C40A 111.0(5)
C7A N4A C6A 109.4(5)
C40A N4A C6A 108.9(6)
C7A N4A Ce1A 110.0(4)
C40A N4A Ce1A 106.9(4)
C6A N4A Ce1A 110.6(4)
C11A N11A C12A 121.2(7)
C21A N21A C22A 121.7(7)
C31A N31A C32A 120.9(7)
C41A N41A C42A 123.1(6)
N1A C1A C2A 114.4(6)
N2A C2A C1A 110.0(6)
C4A C3A N2A 114.2(6)
C3A C4A N3A 114.0(6)
N3A C5A C6A 113.2(6)
N4A C6A C5A 114.5(6)
N4A C7A C8A 115.0(6)
N1A C8A C7A 113.3(6)
N1A C10A C11A 111.9(6)
O1A C11A N11A 120.2(7)
O1A C11A C10A 119.6(6)
N11A C11A C10A 120.2(7)
N11A C12A C14A 111.0(7)
N11A C12A C13A 109.2(8)
C14A C12A C13A 111.7(8)
C15A C14A C19A 115.9(11)
C15A C14A C12A 123.1(8)
C19A C14A C12A 121.0(10)
C14A C15A C16A 122.5(12)
C15A C16A C17A 119.5(14)
C18A C17A C16A 122.3(13)
C17A C18A C19A 117.6(16)
C14A C19A C18A 122.2(17)
N2A C20A C21A 110.5(5)
O2A C21A N21A 123.2(7)
O2A C21A C20A 120.7(6)
N21A C21A C20A 116.0(7)
N21A C22A C24A 109.8(6)
N21A C22A C23A 107.6(7)
C24A C22A C23A 113.4(7)
C25A C24A C29A 116.9(8)
C25A C24A C22A 124.2(8)
C29A C24A C22A 118.9(8)
C26A C25A C24A 122.8(9)
C27A C26A C25A 120.9(10)
C26A C27A C28A 120.3(10)
C27A C28A C29A 118.3(10)
C24A C29A C28A 120.8(9)
N3A C30A C31A 110.6(6)
O3A C31A N31A 122.7(7)
O3A C31A C30A 119.3(7)
N31A C31A C30A 117.7(6)
N31A C32A C34A 112.3(7)
N31A C32A C33A 109.3(7)
C34A C32A C33A 112.3(7)
C35A C34A C39A 119.7(9)
C35A C34A C32A 119.8(8)
C39A C34A C32A 120.5(8)
C34A C35A C36A 116.1(10)
C37A C36A C35A 119.5(11)
C38A C37A C36A 122.5(12)
C37A C38A C39A 122.7(13)
C38A C39A C34A 119.2(12)
N4A C40A C41A 111.3(6)
O4A C41A N41A 121.6(7)
O4A C41A C40A 119.6(7)
N41A C41A C40A 118.7(6)
N41A C42A C44A 111.0(6)
N41A C42A C43A 108.8(6)
C44A C42A C43A 110.7(7)
C45A C44A C49A 118.1(7)
C45A C44A C42A 121.9(7)
C49A C44A C42A 120.0(7)
C44A C45A C46A 121.3(8)
C47A C46A C45A 119.5(8)
C48A C47A C46A 120.0(8)
C47A C48A C49A 120.8(7)
C48A C49A C44A 120.4(7)
O4B Ce1B O3B 86.97(19)
O4B Ce1B O1B 85.03(19)
O3B Ce1B O1B 148.59(19)
O4B Ce1B O2B 149.6(2)
O3B Ce1B O2B 84.39(19)
O1B Ce1B O2B 87.4(2)
O4B Ce1B O5B 75.5(2)
O3B Ce1B O5B 73.0(2)
O1B Ce1B O5B 75.6(2)
O2B Ce1B O5B 74.2(2)
O4B Ce1B N2B 139.6(2)
O3B Ce1B N2B 128.1(2)
O1B Ce1B N2B 73.7(2)
O2B Ce1B N2B 64.5(2)
O5B Ce1B N2B 128.8(2)
O4B Ce1B N3B 127.95(18)
O3B Ce1B N3B 64.75(19)
O1B Ce1B N3B 140.5(2)
O2B Ce1B N3B 73.4(2)
O5B Ce1B N3B 128.3(2)
N2B Ce1B N3B 66.9(2)
O4B Ce1B N1B 72.7(3)
O3B Ce1B N1B 140.7(2)
O1B Ce1B N1B 64.2(2)
O2B Ce1B N1B 129.0(2)
O5B Ce1B N1B 130.0(2)
N2B Ce1B N1B 67.1(3)
N3B Ce1B N1B 101.7(2)
O4B Ce1B N4B 64.2(2)
O3B Ce1B N4B 75.0(2)
O1B Ce1B N4B 127.1(2)
O2B Ce1B N4B 139.7(2)
O5B Ce1B N4B 129.0(2)
N2B Ce1B N4B 102.2(2)
N3B Ce1B N4B 66.6(2)
N1B Ce1B N4B 66.0(2)
C11B O1B Ce1B 125.4(5)
C21B O2B Ce1B 124.3(7)
C31B O3B Ce1B 124.8(5)
C41B O4B Ce1B 126.0(5)
C8B N1B C10B 110.6(9)
C8B N1B C1B 107.6(8)
C10B N1B C1B 109.9(8)
C8B N1B Ce1B 112.2(6)
C10B N1B Ce1B 105.8(5)
C1B N1B Ce1B 110.7(6)
C3B N2B C20B 110.8(8)
C3B N2B C2B 110.3(7)
C20B N2B C2B 107.2(8)
C3B N2B Ce1B 112.6(5)
C20B N2B Ce1B 105.8(5)
C2B N2B Ce1B 109.9(6)
C5B N3B C30B 111.5(7)
C5B N3B C4B 109.4(7)
C30B N3B C4B 109.2(7)
C5B N3B Ce1B 111.3(5)
C30B N3B Ce1B 106.1(4)
C4B N3B Ce1B 109.3(5)
C40B N4B C7B 112.6(9)
C40B N4B C6B 110.9(7)
C7B N4B C6B 108.3(8)
C40B N4B Ce1B 106.6(5)
C7B N4B Ce1B 110.8(5)
C6B N4B Ce1B 107.5(5)
C11B N11B C12B 121.3(8)
C21B N21B C22B 121.3(8)
C31B N31B C32B 120.3(7)
C41B N41B C42B 122.3(7)
C2B C1B N1B 113.4(8)
C1B C2B N2B 114.0(9)
N2B C3B C4B 116.0(7)
C3B C4B N3B 112.7(8)
N3B C5B C6B 112.5(8)
N4B C6B C5B 114.3(7)
N4B C7B C8B 113.1(8)
N1B C8B C7B 113.6(9)
N1B C10B C11B 111.3(8)
O1B C11B N11B 121.3(8)
O1B C11B C10B 120.2(7)
N11B C11B C10B 118.4(8)
C14B C12B N11B 113.5(8)
C14B C12B C13B 112.8(8)
N11B C12B C13B 106.9(8)
C19B C14B C15B 119.8(10)
C19B C14B C12B 122.2(10)
C15B C14B C12B 118.0(10)
C16B C15B C14B 119.9(11)
C15B C16B C17B 118.1(12)
C16B C17B C18B 124.4(14)
C17B C18B C19B 117.5(13)
C14B C19B C18B 120.1(12)
N2B C20B C21B 110.5(7)
O2B C21B N21B 121.8(10)
O2B C21B C20B 119.5(10)
N21B C21B C20B 118.6(8)
N21B C22B C24B 109.4(8)
N21B C22B C23B 106.8(8)
C24B C22B C23B 109.5(12)
C25B C24B C29B 120.8(14)
C25B C24B C22B 122.5(10)
C29B C24B C22B 116.7(12)
C24B C25B C26B 121.8(12)
C27B C26B C25B 117.8(15)
C26B C27B C28B 122.9(15)
C29B C28B C27B 117.0(13)
C28B C29B C24B 119.4(16)
N3B C30B C31B 112.5(7)
O3B C31B N31B 122.2(7)
O3B C31B C30B 120.1(7)
N31B C31B C30B 117.6(8)
N31B C32B C33B 108.9(7)
N31B C32B C34B 111.5(7)
C33B C32B C34B 112.6(7)
C39B C34B C35B 120.7(10)
C39B C34B C32B 119.4(9)
C35B C34B C32B 119.9(9)
C36B C35B C34B 116.8(14)
C35B C36B C37B 118.8(13)
C38B C37B C36B 122.3(12)
C37B C38B C39B 121.8(15)
C34B C39B C38B 119.3(12)
N4B C40B C41B 111.0(7)
O4B C41B N41B 119.8(8)
O4B C41B C40B 119.6(8)
N41B C41B C40B 120.2(7)
N41B C42B C43B 109.4(7)
N41B C42B C44B 110.6(7)
C43B C42B C44B 114.7(7)
C49B C44B C45B 118.5(7)
C49B C44B C42B 121.5(8)
C45B C44B C42B 119.7(7)
C46B C45B C44B 122.3(8)
C45B C46B C47B 118.2(9)
C48B C47B C46B 119.9(9)
C49B C48B C47B 121.8(8)
C48B C49B C44B 119.1(8)
O11 S1 O12 115.2(4)
O11 S1 O13 114.6(5)
O12 S1 O13 115.3(4)
O11 S1 C1S 103.8(7)
O12 S1 C1S 103.2(5)
O13 S1 C1S 102.3(6)
F11 C1S F12 111.5(12)
F11 C1S F13 109.9(13)
F12 C1S F13 108.9(13)
F11 C1S S1 110.2(12)
F12 C1S S1 110.2(9)
F13 C1S S1 105.8(9)
O23 S2 O21 115.8(5)
O23 S2 O22 113.8(6)
O21 S2 O22 114.4(4)
O23 S2 C2S 102.6(6)
O21 S2 C2S 104.3(5)
O22 S2 C2S 103.8(4)
F21 C2S F22 108.0(8)
F21 C2S F23 106.9(7)
F22 C2S F23 102.4(8)
F21 C2S S2 114.2(7)
F22 C2S S2 112.9(6)
F23 C2S S2 111.7(7)
O31 S3 O33 116.9(5)
O31 S3 O32 115.2(4)
O33 S3 O32 113.1(4)
O31 S3 C3S 102.7(4)
O33 S3 C3S 102.0(5)
O32 S3 C3S 104.4(5)
F33 C3S F31 106.4(9)
F33 C3S F32 106.8(9)
F31 C3S F32 107.7(9)
F33 C3S S3 112.1(8)
F31 C3S S3 112.2(7)
F32 C3S S3 111.3(7)
O41 S4 O42 118.1(7)
O41 S4 O43 112.6(6)
O42 S4 O43 114.3(6)
O41 S4 C4S 102.4(7)
O42 S4 C4S 104.3(6)
O43 S4 C4S 102.7(8)
C4S S4' F43 59.1(13)
C4S S4' O42 122.6(19)
F43 S4' O42 145.1(17)
C4S S4' O43 110.0(16)
F43 S4' O43 124.5(16)
O42 S4' O43 89.0(12)
S4 O42 S4' 47.6(8)
S4 O43 S4' 42.6(8)
S4' C4S F42 131.8(19)
S4' C4S F43 67.1(15)
F42 C4S F43 107.3(15)
S4' C4S F41 118.7(18)
F42 C4S F41 108.9(16)
F43 C4S F41 106.1(11)
S4' C4S S4 43.4(11)
F42 C4S S4 111.4(9)
F43 C4S S4 109.9(13)
F41 C4S S4 112.8(12)
C4S F43 S4' 53.8(11)
C5S' S5 O53 93.1(17)
C5S' S5 O52 82.3(14)
O53 S5 O52 122.4(13)
C5S' S5 O51 123.1(14)
O53 S5 O51 112.0(12)
O52 S5 O51 118.2(8)
C5S' S5 C5S 49(2)
O53 S5 C5S 103(2)
O52 S5 C5S 116(2)
O51 S5 C5S 75.2(19)
S5 O51 C5S 56.3(17)
S5 O52 C5S' 39.8(9)
S5 O53 C5S' 36.9(10)
F52 C5S F51 102(5)
F52 C5S S5 149(5)
F51 C5S S5 108(3)
F52 C5S O51 123(4)
F51 C5S O51 118(3)
S5 C5S O51 48.6(16)
F52 C5S F53 68(3)
F51 C5S F53 82(3)
S5 C5S F53 108(3)
O51 C5S F53 151(4)
S5 C5S' F52' 164(2)
S5 C5S' O52 58.0(13)
F52' C5S' O52 112.7(17)
S5 C5S' F53 140(2)
F52' C5S' F53 49.3(15)
O52 C5S' F53 162(2)
S5 C5S' F51 118.9(17)
F52' C5S' F51 74.5(16)
O52 C5S' F51 103.3(14)
F53 C5S' F51 70.5(16)
S5 C5S' O53 50.0(13)
F52' C5S' O53 121.9(18)
O52 C5S' O53 90.4(16)
F53 C5S' O53 102.8(18)
F51 C5S' O53 152.9(16)
C5S F51 C5S' 44(2)
C5S F52 F53 69(3)
F53 F52' C5S' 70(2)
F52' F53 F52 136(3)
F52' F53 C5S' 60(2)
F52 F53 C5S' 85(2)
F52' F53 C5S 96(3)
F52 F53 C5S 43(2)
C5S' F53 C5S 43(2)
O62 S6 O61 119.5(6)
O62 S6 O63 109.5(7)
O61 S6 O63 115.5(7)
O62 S6 C6S 104.8(6)
O61 S6 C6S 104.2(5)
O63 S6 C6S 100.7(7)
F62 C6S F63 110.9(10)
F62 C6S F61 103.2(11)
F63 C6S F61 103.1(11)
F62 C6S S6 114.5(9)
F63 C6S S6 115.8(9)
F61 C6S S6 107.7(8)
O1S C7S C8S 104.2(18)
C10S C9S O2S 116(3)
O3S C11S C12S 109(7)

loop_
_geom_bond_atom_site_label_1
_geom_bond_atom_site_label_2
_geom_bond_distance
Ce1A O3A 2.413(5)
Ce1A O1A 2.441(5)
Ce1A O2A 2.473(5)
Ce1A O4A 2.474(5)
Ce1A O5A 2.491(5)
Ce1A N2A 2.763(6)
Ce1A N3A 2.767(6)
Ce1A N4A 2.770(6)
Ce1A N1A 2.779(6)
O1A C11A 1.254(9)
O2A C21A 1.249(9)
O3A C31A 1.249(9)
O4A C41A 1.282(9)
N1A C8A 1.460(10)
N1A C1A 1.468(10)
N1A C10A 1.492(9)
N2A C20A 1.494(8)
N2A C3A 1.498(10)
N2A C2A 1.504(9)
N3A C30A 1.477(9)
N3A C5A 1.491(9)
N3A C4A 1.503(10)
N4A C7A 1.478(9)
N4A C40A 1.484(10)
N4A C6A 1.481(9)
N11A C11A 1.316(9)
N11A C12A 1.467(11)
N21A C21A 1.330(9)
N21A C22A 1.485(9)
N31A C31A 1.317(9)
N31A C32A 1.449(11)
N41A C41A 1.314(10)
N41A C42A 1.490(9)
C1A C2A 1.526(10)
C3A C4A 1.483(12)
C5A C6A 1.504(11)
C7A C8A 1.532(10)
C10A C11A 1.523(10)
C12A C14A 1.489(13)
C12A C13A 1.516(12)
C14A C15A 1.366(14)
C14A C19A 1.402(15)
C15A C16A 1.377(16)
C16A C17A 1.36(2)
C17A C18A 1.33(3)
C18A C19A 1.42(2)
C20A C21A 1.522(10)
C22A C24A 1.507(11)
C22A C23A 1.509(12)
C24A C25A 1.393(13)
C24A C29A 1.409(12)
C25A C26A 1.383(14)
C26A C27A 1.355(17)
C27A C28A 1.411(16)
C28A C29A 1.438(12)
C30A C31A 1.540(11)
C32A C34A 1.516(12)
C32A C33A 1.538(11)
C34A C35A 1.403(13)
C34A C39A 1.421(13)
C35A C36A 1.442(15)
C36A C37A 1.40(2)
C37A C38A 1.24(2)
C38A C39A 1.376(16)
C40A C41A 1.519(10)
C42A C44A 1.515(11)
C42A C43A 1.529(12)
C44A C45A 1.383(12)
C44A C49A 1.413(10)
C45A C46A 1.412(13)
C46A C47A 1.380(13)
C47A C48A 1.382(13)
C48A C49A 1.388(11)
Ce1B O4B 2.407(6)
Ce1B O3B 2.427(5)
Ce1B O1B 2.431(6)
Ce1B O2B 2.435(6)
Ce1B O5B 2.489(6)
Ce1B N2B 2.734(7)
Ce1B N3B 2.756(7)
Ce1B N1B 2.770(8)
Ce1B N4B 2.776(6)
O1B C11B 1.229(10)
O2B C21B 1.253(10)
O3B C31B 1.273(10)
O4B C41B 1.269(10)
N1B C8B 1.449(14)
N1B C10B 1.471(11)
N1B C1B 1.525(15)
N2B C3B 1.451(11)
N2B C20B 1.483(13)
N2B C2B 1.513(13)
N3B C5B 1.458(11)
N3B C30B 1.492(10)
N3B C4B 1.539(11)
N4B C40B 1.471(14)
N4B C7B 1.493(12)
N4B C6B 1.487(11)
N11B C11B 1.326(10)
N11B C12B 1.492(12)
N21B C21B 1.318(14)
N21B C22B 1.478(14)
N31B C31B 1.289(10)
N31B C32B 1.488(11)
N41B C41B 1.310(11)
N41B C42B 1.488(12)
C1B C2B 1.490(18)
C3B C4B 1.501(12)
C5B C6B 1.508(15)
C7B C8B 1.541(12)
C10B C11B 1.532(13)
C12B C14B 1.459(14)
C12B C13B 1.506(13)
C14B C19B 1.379(16)
C14B C15B 1.439(16)
C15B C16B 1.354(16)
C16B C17B 1.37(2)
C17B C18B 1.39(2)
C18B C19B 1.383(18)
C20B C21B 1.531(15)
C22B C24B 1.533(19)
C22B C23B 1.545(15)
C24B C25B 1.336(18)
C24B C29B 1.395(16)
C25B C26B 1.42(2)
C26B C27B 1.31(2)
C27B C28B 1.45(2)
C28B C29B 1.39(2)
C30B C31B 1.491(11)
C32B C33B 1.541(11)
C32B C34B 1.554(12)
C34B C39B 1.396(14)
C34B C35B 1.410(16)
C35B C36B 1.38(2)
C36B C37B 1.48(3)
C37B C38B 1.21(2)
C38B C39B 1.403(16)
C40B C41B 1.519(11)
C42B C43B 1.503(12)
C42B C44B 1.514(11)
C44B C49B 1.409(11)
C44B C45B 1.419(12)
C45B C46B 1.379(12)
C46B C47B 1.417(15)
C47B C48B 1.393(15)
C48B C49B 1.386(13)
S1 O11 1.423(7)
S1 O12 1.431(7)
S1 O13 1.432(7)
S1 C1S 1.856(14)
C1S F11 1.262(16)
C1S F12 1.301(13)
C1S F13 1.379(19)
S2 O23 1.412(9)
S2 O21 1.422(8)
S2 O22 1.465(8)
S2 C2S 1.767(10)
C2S F21 1.318(11)
C2S F22 1.370(12)
C2S F23 1.378(11)
S3 O31 1.424(6)
S3 O33 1.431(7)
S3 O32 1.444(7)
S3 C3S 1.825(10)
C3S F33 1.305(13)
C3S F31 1.317(12)
C3S F32 1.333(11)
S4 O41 1.388(9)
S4 O42 1.409(9)
S4 O43 1.455(11)
S4 C4S 1.794(15)
S4' C4S 1.28(3)
S4' F43 1.46(2)
S4' O42 1.61(3)
S4' O43 1.81(2)
C4S F42 1.297(17)
C4S F43 1.357(19)
C4S F41 1.332(19)
S5 C5S' 1.06(2)
S5 O53 1.35(3)
S5 O52 1.404(15)
S5 O51 1.450(11)
S5 C5S 1.61(6)
O51 C5S 1.87(6)
O52 C5S' 1.64(3)
O53 C5S' 1.76(4)
C5S F52 1.18(5)
C5S F51 1.39(5)
C5S F53 1.62(6)
C5S' F52' 1.57(4)
C5S' F53 1.70(4)
C5S' F51 1.74(3)
F52 F53 1.60(4)
F52' F53 1.37(4)
S6 O62 1.406(9)
S6 O61 1.429(8)
S6 O63 1.462(12)
S6 C6S 1.823(12)
C6S F62 1.296(13)
C6S F63 1.296(13)
C6S F61 1.380(16)
O1S C7S 1.39(2)
C7S C8S 1.47(3)
O2S C9S 1.59(4)
C9S C10S 1.38(5)
O3S C11S 1.12(9)
C11S C12S 1.69(9)

loop_
_geom_hbond_atom_site_label_D
_geom_hbond_atom_site_label_H
_geom_hbond_atom_site_label_A
_geom_hbond_distance_DH
_geom_hbond_distance_HA
_geom_hbond_distance_DA
_geom_hbond_angle_DHA
_geom_hbond_site_symmetry_A
N11A H11A O23 0.88 2.00 2.876(11) 170.1 2_646
N21A H21A O61 0.88 2.08 2.929(10) 162.6 1_545
N31A H31A O12 0.88 2.02 2.826(9) 150.9 4
N41A H41A O31 0.88 2.03 2.891(8) 166.9 3_554
O5A H01A O41 0.84 2.05 2.892(9) 179.9 .
O5A H02A O1S 0.84 1.87 2.711(12) 179.2 .
N11B H11B O21 0.88 2.13 2.989(11) 166.5 .
N21B H21B O32 0.88 2.01 2.874(10) 168.7 .
N31B H31B O13 0.88 1.98 2.847(10) 166.8 .
N41B H41B O62 0.88 2.07 2.871(12) 151.5 .
O5B H01B O52 0.72 2.15 2.872(14) 179.3 .
O5B H02B O2S 0.68 2.02 2.70(2) 179.9 .
O1S H01S O1W 0.85 1.94 2.77(2) 165.8 .
O1W H1W1 O22 0.85 2.20 2.872(19) 136.1 2_656
O1W H2W1 O43 0.85 2.18 2.95(2) 151.1 .
O2S H02S O2W 0.85 1.98 2.77(3) 153.8 .
